data_7704660
loop_
_publ_author_name
'Do, Dinh Cao Huan'
'Vasko, Petra'
'Fuentes, M \'Angeles'
'Hicks, Jamie'
'Aldridge, Simon'

_publ_section_title
;
 Probing the non-innocent nature of an amino-functionalised
 \b-diketiminate ligand in silylene/iminosilane systems.
;
_journal_issue 25
_journal_name_full 'Dalton transactions (Cambridge, England : 2003)'
_journal_page_first 8701
_journal_page_last 8709
_journal_paper_doi 10.1039/d0dt01447h
_journal_volume 49
_journal_year 2020
_chemical_formula_moiety 'C37 H65 N4 P Si3'
_chemical_formula_sum 'C37 H65 N4 P Si3'
_chemical_formula_weight 681.17
_chemical_melting_point ?
_space_group_crystal_system triclinic
_space_group_IT_number 2
_space_group_name_Hall '-P 1'
_space_group_name_H-M_alt 'P -1'
_atom_sites_solution_hydrogens geom
_atom_sites_solution_primary dual
_audit_creation_method SHELXL-2018/1
_audit_update_record
;
2020-04-09 deposited with the CCDC.	2020-06-10 downloaded from the CCDC.
;
_cell_angle_alpha 77.111(3)
_cell_angle_beta 85.335(3)
_cell_angle_gamma 72.843(3)
_cell_formula_units_Z 2
_cell_length_a 9.9161(3)
_cell_length_b 10.3439(3)
_cell_length_c 20.8211(9)
_cell_measurement_reflns_used 16547
_cell_measurement_temperature 115(2)
_cell_measurement_theta_max 76.1390
_cell_measurement_theta_min 4.3270
_cell_volume 1988.92(13)
_computing_cell_refinement 'CrysAlisPro 1.171.38.43b (Rigaku OD, 2015)'
_computing_data_collection 'CrysAlisPro 1.171.38.43b (Rigaku OD, 2015)'
_computing_data_reduction 'CrysAlisPro 1.171.38.43b (Rigaku OD, 2015)'
_computing_molecular_graphics 'SHELXLE (HUbschle, 2017)'
_computing_publication_material 'CIFTAB-2014/2 (Sheldrick, 2014)'
_computing_structure_refinement 'SHELXL-2018/1 (Sheldrick, 2018)'
_computing_structure_solution 'SHELXT (Sheldrick, 2015)'
_diffrn_ambient_temperature 115(2)
_diffrn_detector_area_resol_mean 10.4102
_diffrn_measured_fraction_theta_full 1.000
_diffrn_measured_fraction_theta_max 0.997
_diffrn_measurement_device_type 'SuperNova, Dual, Cu at zero, Atlas'
_diffrn_measurement_method '\w scans'
_diffrn_radiation_type CuK\a
_diffrn_radiation_wavelength 1.54184
_diffrn_reflns_av_R_equivalents 0.0338
_diffrn_reflns_av_unetI/netI 0.0250
_diffrn_reflns_Laue_measured_fraction_full 1.000
_diffrn_reflns_Laue_measured_fraction_max 0.997
_diffrn_reflns_limit_h_max 12
_diffrn_reflns_limit_h_min -12
_diffrn_reflns_limit_k_max 11
_diffrn_reflns_limit_k_min -12
_diffrn_reflns_limit_l_max 26
_diffrn_reflns_limit_l_min -25
_diffrn_reflns_number 32411
_diffrn_reflns_point_group_measured_fraction_full 1.000
_diffrn_reflns_point_group_measured_fraction_max 0.997
_diffrn_reflns_theta_full 67.684
_diffrn_reflns_theta_max 74.491
_diffrn_reflns_theta_min 4.357
_diffrn_source 'micro-focus sealed X-ray tube'
_exptl_absorpt_coefficient_mu 1.694
_exptl_absorpt_correction_T_max 1.00000
_exptl_absorpt_correction_T_min 0.84160
_exptl_absorpt_correction_type multi-scan
_exptl_absorpt_process_details
;
CrysAlisPro 1.171.38.43b (Rigaku Oxford Diffraction, 2015)
Empirical absorption correction using spherical harmonics,
 implemented in SCALE3 ABSPACK scaling algorithm.
;
_exptl_crystal_colour orange
_exptl_crystal_density_diffrn 1.137
_exptl_crystal_density_meas ?
_exptl_crystal_description plate
_exptl_crystal_F_000 744
_exptl_crystal_size_max 0.16
_exptl_crystal_size_mid 0.16
_exptl_crystal_size_min 0.10
_refine_diff_density_max 0.405
_refine_diff_density_min -0.342
_refine_diff_density_rms 0.047
_refine_ls_extinction_method none
_refine_ls_goodness_of_fit_ref 1.035
_refine_ls_hydrogen_treatment constr
_refine_ls_matrix_type full
_refine_ls_number_parameters 424
_refine_ls_number_reflns 8110
_refine_ls_number_restraints 0
_refine_ls_restrained_S_all 1.035
_refine_ls_R_factor_all 0.0368
_refine_ls_R_factor_gt 0.0329
_refine_ls_shift/su_max 0.001
_refine_ls_shift/su_mean 0.000
_refine_ls_structure_factor_coef Fsqd
_refine_ls_weighting_details 'w=1/[\s^2^(Fo^2^)+(0.0543P)^2^+0.4761P] where P=(Fo^2^+2Fc^2^)/3'
_refine_ls_weighting_scheme calc
_refine_ls_wR_factor_gt 0.0884
_refine_ls_wR_factor_ref 0.0914
_reflns_Friedel_coverage 0.000
_reflns_number_gt 7351
_reflns_number_total 8110
_reflns_threshold_expression 'I > 2\s(I)'
_cod_data_source_file d0dt01447h2.cif
_cod_data_source_block (1-Dipp)Si(P(SiMe3)2)
_cod_depositor_comments
;
The following automatic conversions were performed:

data item '_chemical_melting_point' value 'not measured' was changed
to '?' -- the value is undefined or not given.

data item '_exptl_crystal_density_meas' value 'not measured' was
changed to '?' -- the value is perceived as not measured.

Automatic conversion script
Id: cif_fix_values 7556 2019-12-06 15:28:31Z antanas 

 Adding full bibliography for 7704658--7704661.cif.
;
_cod_database_code 7704660
_shelx_shelxl_version_number 2018/1
_shelx_space_group_comment
;
The symmetry employed for this shelxl refinement is uniquely defined
by the following loop, which should always be used as a source of
symmetry information in preference to the above space-group names.
They are only intended as comments.
;

loop_
_space_group_symop_operation_xyz
'x, y, z'
'-x, -y, -z'

loop_
_atom_site_label
_atom_site_type_symbol
_atom_site_fract_x
_atom_site_fract_y
_atom_site_fract_z
_atom_site_U_iso_or_equiv
_atom_site_adp_type
_atom_site_occupancy
_atom_site_site_symmetry_order
_atom_site_calc_flag
_atom_site_refinement_flags_posn
_atom_site_refinement_flags_adp
_atom_site_refinement_flags_occupancy
_atom_site_disorder_assembly
_atom_site_disorder_group
P1 P 0.18075(3) 0.77676(3) 0.81658(2) 0.01637(8) Uani 1 1 d . . . . .
Si1 Si 0.20540(3) 0.60594(3) 0.75393(2) 0.01369(8) Uani 1 1 d . . . . .
Si2 Si -0.05032(4) 0.81018(4) 0.84019(2) 0.02087(9) Uani 1 1 d . . . . .
Si3 Si 0.28135(4) 0.72294(4) 0.91476(2) 0.02067(9) Uani 1 1 d . . . . .
N1 N 0.38241(10) 0.48668(10) 0.77061(5) 0.01405(19) Uani 1 1 d . . . . .
N2 N 0.26772(10) 0.71582(10) 0.67822(5) 0.01373(19) Uani 1 1 d . . . . .
N3 N 0.61225(11) 0.46289(11) 0.80358(6) 0.0200(2) Uani 1 1 d . . . . .
N4 N 0.44131(11) 0.80968(11) 0.61693(5) 0.0184(2) Uani 1 1 d . . . . .
C1 C 0.49597(12) 0.53901(12) 0.76781(6) 0.0152(2) Uani 1 1 d . . . . .
C2 C 0.49585(12) 0.66426(13) 0.72537(6) 0.0164(2) Uani 1 1 d . . . . .
H2 H 0.564539 0.707683 0.731533 0.020 Uiso 1 1 calc R U . . .
C3 C 0.39851(12) 0.73031(12) 0.67344(6) 0.0150(2) Uani 1 1 d . . . . .
C4 C 0.60852(14) 0.35162(14) 0.85993(7) 0.0244(3) Uani 1 1 d . . . . .
H4A H 0.511025 0.362890 0.876158 0.037 Uiso 1 1 calc R U . . .
H4B H 0.667077 0.354619 0.894982 0.037 Uiso 1 1 calc R U . . .
H4C H 0.644957 0.262412 0.846592 0.037 Uiso 1 1 calc R U . . .
C5 C 0.74383(14) 0.50132(16) 0.79379(8) 0.0307(3) Uani 1 1 d . . . . .
H5A H 0.761505 0.530342 0.746530 0.046 Uiso 1 1 calc R U . . .
H5B H 0.821865 0.421627 0.812582 0.046 Uiso 1 1 calc R U . . .
H5C H 0.736496 0.577792 0.815685 0.046 Uiso 1 1 calc R U . . .
C6 C 0.57450(15) 0.84264(15) 0.61770(7) 0.0266(3) Uani 1 1 d . . . . .
H6A H 0.582816 0.911709 0.578008 0.040 Uiso 1 1 calc R U . . .
H6B H 0.653265 0.758564 0.618752 0.040 Uiso 1 1 calc R U . . .
H6C H 0.576797 0.879775 0.656848 0.040 Uiso 1 1 calc R U . . .
C7 C 0.41885(15) 0.78136(16) 0.55369(7) 0.0258(3) Uani 1 1 d . . . . .
H7A H 0.411314 0.864687 0.519124 0.039 Uiso 1 1 calc R U . . .
H7B H 0.331543 0.754308 0.555963 0.039 Uiso 1 1 calc R U . . .
H7C H 0.498607 0.706056 0.543480 0.039 Uiso 1 1 calc R U . . .
C8 C 0.40671(12) 0.34197(12) 0.76843(6) 0.0148(2) Uani 1 1 d . . . . .
C9 C 0.49102(12) 0.28703(13) 0.71736(6) 0.0173(2) Uani 1 1 d . . . . .
C10 C 0.51773(13) 0.14617(13) 0.71816(6) 0.0211(3) Uani 1 1 d . . . . .
H10 H 0.579311 0.107358 0.685616 0.025 Uiso 1 1 calc R U . . .
C11 C 0.45701(14) 0.06202(13) 0.76495(7) 0.0230(3) Uani 1 1 d . . . . .
H11 H 0.475552 -0.033183 0.764298 0.028 Uiso 1 1 calc R U . . .
C12 C 0.36909(14) 0.11807(13) 0.81263(6) 0.0212(3) Uani 1 1 d . . . . .
H12 H 0.324361 0.061133 0.843850 0.025 Uiso 1 1 calc R U . . .
C13 C 0.34405(12) 0.25662(13) 0.81624(6) 0.0166(2) Uani 1 1 d . . . . .
C14 C 0.25113(13) 0.30472(13) 0.87292(6) 0.0198(2) Uani 1 1 d . . . . .
H14 H 0.249654 0.402262 0.871848 0.024 Uiso 1 1 calc R U . . .
C15 C 0.30898(16) 0.21521(15) 0.93988(7) 0.0270(3) Uani 1 1 d . . . . .
H15A H 0.302976 0.120963 0.943502 0.040 Uiso 1 1 calc R U . . .
H15B H 0.253061 0.254880 0.975494 0.040 Uiso 1 1 calc R U . . .
H15C H 0.407719 0.212831 0.943252 0.040 Uiso 1 1 calc R U . . .
C16 C 0.09928(14) 0.30228(15) 0.86497(8) 0.0285(3) Uani 1 1 d . . . . .
H16A H 0.061540 0.363979 0.823450 0.043 Uiso 1 1 calc R U . . .
H16B H 0.040449 0.333485 0.901843 0.043 Uiso 1 1 calc R U . . .
H16C H 0.098979 0.207809 0.864562 0.043 Uiso 1 1 calc R U . . .
C17 C 0.55351(14) 0.37199(14) 0.66034(6) 0.0212(3) Uani 1 1 d . . . . .
H17 H 0.516852 0.471476 0.663412 0.025 Uiso 1 1 calc R U . . .
C18 C 0.71506(16) 0.32929(19) 0.66405(8) 0.0356(4) Uani 1 1 d . . . . .
H18A H 0.753491 0.234157 0.657654 0.053 Uiso 1 1 calc R U . . .
H18B H 0.742374 0.334856 0.707326 0.053 Uiso 1 1 calc R U . . .
H18C H 0.752499 0.391600 0.629553 0.053 Uiso 1 1 calc R U . . .
C19 C 0.51059(15) 0.35778(15) 0.59382(7) 0.0261(3) Uani 1 1 d . . . . .
H19A H 0.541821 0.423012 0.558351 0.039 Uiso 1 1 calc R U . . .
H19B H 0.407699 0.378107 0.592865 0.039 Uiso 1 1 calc R U . . .
H19C H 0.554767 0.263141 0.587681 0.039 Uiso 1 1 calc R U . . .
C20 C 0.15307(12) 0.80513(12) 0.63594(6) 0.0146(2) Uani 1 1 d . . . . .
C21 C 0.07533(12) 0.74297(13) 0.60425(6) 0.0165(2) Uani 1 1 d . . . . .
C22 C -0.04790(13) 0.82606(14) 0.57169(6) 0.0204(3) Uani 1 1 d . . . . .
H22 H -0.101864 0.784736 0.551289 0.024 Uiso 1 1 calc R U . . .
C23 C -0.09318(13) 0.96700(14) 0.56845(7) 0.0228(3) Uani 1 1 d . . . . .
H23 H -0.178110 1.021855 0.546658 0.027 Uiso 1 1 calc R U . . .
C24 C -0.01353(13) 1.02728(13) 0.59728(6) 0.0207(3) Uani 1 1 d . . . . .
H24 H -0.043121 1.124781 0.593362 0.025 Uiso 1 1 calc R U . . .
C25 C 0.10918(13) 0.94977(13) 0.63204(6) 0.0169(2) Uani 1 1 d . . . . .
C26 C 0.18644(13) 1.02955(13) 0.66170(6) 0.0194(2) Uani 1 1 d . . . . .
H26 H 0.265237 0.961483 0.689077 0.023 Uiso 1 1 calc R U . . .
C27 C 0.24980(15) 1.12166(14) 0.60653(7) 0.0266(3) Uani 1 1 d . . . . .
H27A H 0.310730 1.064623 0.577759 0.040 Uiso 1 1 calc R U . . .
H27B H 0.305524 1.166739 0.626021 0.040 Uiso 1 1 calc R U . . .
H27C H 0.173488 1.192254 0.580682 0.040 Uiso 1 1 calc R U . . .
C28 C 0.08899(15) 1.11977(14) 0.70570(7) 0.0247(3) Uani 1 1 d . . . . .
H28A H 0.012043 1.188231 0.679369 0.037 Uiso 1 1 calc R U . . .
H28B H 0.142994 1.167456 0.724548 0.037 Uiso 1 1 calc R U . . .
H28C H 0.049630 1.061296 0.741330 0.037 Uiso 1 1 calc R U . . .
C29 C 0.12252(13) 0.59081(13) 0.60055(6) 0.0189(2) Uani 1 1 d . . . . .
H29 H 0.211566 0.545340 0.625923 0.023 Uiso 1 1 calc R U . . .
C30 C 0.15403(15) 0.57515(16) 0.52870(7) 0.0265(3) Uani 1 1 d . . . . .
H30A H 0.067541 0.617798 0.503110 0.040 Uiso 1 1 calc R U . . .
H30B H 0.188541 0.476709 0.527351 0.040 Uiso 1 1 calc R U . . .
H30C H 0.226096 0.620960 0.509857 0.040 Uiso 1 1 calc R U . . .
C31 C 0.01237(15) 0.51646(14) 0.63069(7) 0.0262(3) Uani 1 1 d . . . . .
H31A H -0.075483 0.558747 0.606093 0.039 Uiso 1 1 calc R U . . .
H31B H -0.005720 0.524561 0.676817 0.039 Uiso 1 1 calc R U . . .
H31C H 0.047844 0.418520 0.628458 0.039 Uiso 1 1 calc R U . . .
C32 C -0.14458(14) 0.82906(16) 0.76235(7) 0.0279(3) Uani 1 1 d . . . . .
H32A H -0.128410 0.907201 0.729427 0.042 Uiso 1 1 calc R U . . .
H32B H -0.246006 0.845757 0.771770 0.042 Uiso 1 1 calc R U . . .
H32C H -0.108445 0.744054 0.745295 0.042 Uiso 1 1 calc R U . . .
C33 C -0.13080(17) 0.97628(17) 0.86935(10) 0.0391(4) Uani 1 1 d . . . . .
H33A H -0.109386 1.052972 0.837273 0.059 Uiso 1 1 calc R U . . .
H33B H -0.091618 0.969349 0.912117 0.059 Uiso 1 1 calc R U . . .
H33C H -0.233340 0.993090 0.873858 0.059 Uiso 1 1 calc R U . . .
C34 C -0.09157(15) 0.66694(16) 0.90375(7) 0.0291(3) Uani 1 1 d . . . . .
H34A H -0.194141 0.684198 0.908456 0.044 Uiso 1 1 calc R U . . .
H34B H -0.052267 0.662949 0.946076 0.044 Uiso 1 1 calc R U . . .
H34C H -0.049894 0.578750 0.889971 0.044 Uiso 1 1 calc R U . . .
C35 C 0.18571(18) 0.85525(15) 0.96425(7) 0.0314(3) Uani 1 1 d . . . . .
H35A H 0.162784 0.947647 0.935602 0.047 Uiso 1 1 calc R U . . .
H35B H 0.246084 0.851997 0.999916 0.047 Uiso 1 1 calc R U . . .
H35C H 0.098447 0.835033 0.983001 0.047 Uiso 1 1 calc R U . . .
C36 C 0.28861(18) 0.54998(15) 0.96887(7) 0.0310(3) Uani 1 1 d . . . . .
H36A H 0.350340 0.476725 0.948314 0.046 Uiso 1 1 calc R U . . .
H36B H 0.193439 0.538496 0.974668 0.046 Uiso 1 1 calc R U . . .
H36C H 0.325832 0.544273 1.011914 0.046 Uiso 1 1 calc R U . . .
C37 C 0.46841(15) 0.73081(15) 0.90124(7) 0.0288(3) Uani 1 1 d . . . . .
H37A H 0.520837 0.660777 0.876530 0.043 Uiso 1 1 calc R U . . .
H37B H 0.512821 0.712941 0.943928 0.043 Uiso 1 1 calc R U . . .
H37C H 0.469267 0.822826 0.876207 0.043 Uiso 1 1 calc R U . . .

loop_
_atom_site_aniso_label
_atom_site_aniso_U_11
_atom_site_aniso_U_22
_atom_site_aniso_U_33
_atom_site_aniso_U_23
_atom_site_aniso_U_13
_atom_site_aniso_U_12
P1 0.01618(15) 0.01601(15) 0.01539(15) -0.00449(11) 0.00034(11) -0.00154(11)
Si1 0.01110(14) 0.01387(16) 0.01489(16) -0.00271(12) -0.00015(11) -0.00195(11)
Si2 0.01711(16) 0.02005(17) 0.02363(18) -0.00785(14) 0.00443(13) -0.00135(13)
Si3 0.02841(18) 0.01704(17) 0.01589(17) -0.00429(13) -0.00252(13) -0.00427(13)
N1 0.0118(4) 0.0136(5) 0.0164(5) -0.0045(4) -0.0004(4) -0.0020(4)
N2 0.0128(4) 0.0143(5) 0.0134(5) -0.0025(4) -0.0012(4) -0.0028(4)
N3 0.0144(5) 0.0205(5) 0.0241(5) -0.0034(4) -0.0053(4) -0.0032(4)
N4 0.0170(5) 0.0224(5) 0.0175(5) -0.0049(4) 0.0021(4) -0.0084(4)
C1 0.0128(5) 0.0171(6) 0.0162(6) -0.0077(4) -0.0005(4) -0.0019(4)
C2 0.0121(5) 0.0183(6) 0.0201(6) -0.0053(5) -0.0016(4) -0.0048(4)
C3 0.0147(5) 0.0133(5) 0.0177(6) -0.0062(4) 0.0015(4) -0.0035(4)
C4 0.0239(6) 0.0225(6) 0.0243(7) -0.0011(5) -0.0101(5) -0.0031(5)
C5 0.0153(6) 0.0351(8) 0.0404(8) -0.0019(6) -0.0085(6) -0.0074(6)
C6 0.0240(7) 0.0331(7) 0.0263(7) -0.0027(6) 0.0026(5) -0.0171(6)
C7 0.0268(7) 0.0361(8) 0.0168(6) -0.0051(5) 0.0030(5) -0.0135(6)
C8 0.0127(5) 0.0145(5) 0.0165(5) -0.0046(4) -0.0031(4) -0.0011(4)
C9 0.0138(5) 0.0190(6) 0.0187(6) -0.0059(5) -0.0015(4) -0.0022(4)
C10 0.0210(6) 0.0196(6) 0.0218(6) -0.0096(5) 0.0006(5) -0.0006(5)
C11 0.0276(7) 0.0149(6) 0.0256(7) -0.0068(5) -0.0023(5) -0.0022(5)
C12 0.0239(6) 0.0173(6) 0.0217(6) -0.0032(5) -0.0011(5) -0.0052(5)
C13 0.0153(5) 0.0165(6) 0.0173(6) -0.0042(4) -0.0021(4) -0.0023(4)
C14 0.0220(6) 0.0174(6) 0.0192(6) -0.0045(5) 0.0035(5) -0.0050(5)
C15 0.0386(8) 0.0240(7) 0.0180(6) -0.0042(5) 0.0031(5) -0.0094(6)
C16 0.0211(6) 0.0270(7) 0.0355(8) -0.0055(6) 0.0070(6) -0.0067(5)
C17 0.0221(6) 0.0219(6) 0.0216(6) -0.0100(5) 0.0069(5) -0.0073(5)
C18 0.0226(7) 0.0555(10) 0.0373(8) -0.0229(8) 0.0099(6) -0.0174(7)
C19 0.0288(7) 0.0285(7) 0.0199(6) -0.0066(5) 0.0041(5) -0.0068(6)
C20 0.0127(5) 0.0177(6) 0.0123(5) -0.0021(4) 0.0001(4) -0.0032(4)
C21 0.0154(5) 0.0200(6) 0.0141(5) -0.0026(4) 0.0009(4) -0.0059(5)
C22 0.0174(6) 0.0255(6) 0.0190(6) -0.0033(5) -0.0030(5) -0.0075(5)
C23 0.0170(6) 0.0257(7) 0.0216(6) -0.0005(5) -0.0049(5) -0.0020(5)
C24 0.0199(6) 0.0178(6) 0.0208(6) -0.0013(5) -0.0010(5) -0.0019(5)
C25 0.0168(5) 0.0173(6) 0.0159(6) -0.0027(4) 0.0005(4) -0.0045(5)
C26 0.0205(6) 0.0153(6) 0.0217(6) -0.0030(5) -0.0030(5) -0.0040(5)
C27 0.0275(7) 0.0206(6) 0.0321(7) -0.0014(5) -0.0011(6) -0.0103(5)
C28 0.0281(7) 0.0176(6) 0.0270(7) -0.0066(5) -0.0041(5) -0.0020(5)
C29 0.0185(6) 0.0207(6) 0.0188(6) -0.0061(5) -0.0019(4) -0.0058(5)
C30 0.0272(7) 0.0325(7) 0.0230(7) -0.0126(6) -0.0002(5) -0.0084(6)
C31 0.0290(7) 0.0232(7) 0.0299(7) -0.0050(5) -0.0009(5) -0.0133(6)
C32 0.0169(6) 0.0321(7) 0.0300(7) -0.0035(6) -0.0011(5) -0.0019(5)
C33 0.0286(8) 0.0312(8) 0.0577(11) -0.0238(8) 0.0111(7) -0.0012(6)
C34 0.0271(7) 0.0347(8) 0.0251(7) -0.0055(6) 0.0060(5) -0.0104(6)
C35 0.0468(9) 0.0246(7) 0.0229(7) -0.0101(6) 0.0009(6) -0.0070(6)
C36 0.0495(9) 0.0215(7) 0.0207(7) -0.0010(5) -0.0075(6) -0.0090(6)
C37 0.0293(7) 0.0278(7) 0.0282(7) -0.0047(6) -0.0099(6) -0.0048(6)

loop_
_atom_type_symbol
_atom_type_description
_atom_type_scat_dispersion_real
_atom_type_scat_dispersion_imag
_atom_type_scat_source
C C 0.0181 0.0091 'International Tables Vol C Tables 4.2.6.8 and 6.1.1.4'
H H 0.0000 0.0000 'International Tables Vol C Tables 4.2.6.8 and 6.1.1.4'
N N 0.0311 0.0180 'International Tables Vol C Tables 4.2.6.8 and 6.1.1.4'
P P 0.2955 0.4335 'International Tables Vol C Tables 4.2.6.8 and 6.1.1.4'
Si Si 0.2541 0.3302 'International Tables Vol C Tables 4.2.6.8 and 6.1.1.4'

loop_
_geom_angle_atom_site_label_1
_geom_angle_atom_site_label_2
_geom_angle_atom_site_label_3
_geom_angle
_geom_angle_site_symmetry_1
_geom_angle_site_symmetry_3
_geom_angle_publ_flag
Si3 P1 Si2 104.330(18) . . ?
Si3 P1 Si1 120.832(18) . . ?
Si2 P1 Si1 96.858(17) . . ?
N1 Si1 N2 93.07(5) . . ?
N1 Si1 P1 106.00(3) . . ?
N2 Si1 P1 91.94(3) . . ?
C34 Si2 C33 107.75(8) . . ?
C34 Si2 C32 108.54(7) . . ?
C33 Si2 C32 105.72(8) . . ?
C34 Si2 P1 114.03(5) . . ?
C33 Si2 P1 111.82(5) . . ?
C32 Si2 P1 108.60(5) . . ?
C36 Si3 C37 106.61(7) . . ?
C36 Si3 C35 106.04(7) . . ?
C37 Si3 C35 108.19(7) . . ?
C36 Si3 P1 118.25(5) . . ?
C37 Si3 P1 108.18(5) . . ?
C35 Si3 P1 109.18(5) . . ?
C1 N1 C8 119.47(9) . . ?
C1 N1 Si1 119.44(8) . . ?
C8 N1 Si1 118.90(7) . . ?
C3 N2 C20 123.67(10) . . ?
C3 N2 Si1 121.72(8) . . ?
C20 N2 Si1 112.98(7) . . ?
C1 N3 C4 122.58(11) . . ?
C1 N3 C5 121.42(11) . . ?
C4 N3 C5 115.40(11) . . ?
C3 N4 C7 117.48(10) . . ?
C3 N4 C6 118.61(11) . . ?
C7 N4 C6 111.90(10) . . ?
N3 C1 N1 119.22(11) . . ?
N3 C1 C2 120.10(11) . . ?
N1 C1 C2 120.53(10) . . ?
C1 C2 C3 123.52(11) . . ?
C1 C2 H2 118.2 . . ?
C3 C2 H2 118.2 . . ?
N2 C3 N4 120.20(11) . . ?
N2 C3 C2 120.95(11) . . ?
N4 C3 C2 118.85(10) . . ?
N3 C4 H4A 109.5 . . ?
N3 C4 H4B 109.5 . . ?
H4A C4 H4B 109.5 . . ?
N3 C4 H4C 109.5 . . ?
H4A C4 H4C 109.5 . . ?
H4B C4 H4C 109.5 . . ?
N3 C5 H5A 109.5 . . ?
N3 C5 H5B 109.5 . . ?
H5A C5 H5B 109.5 . . ?
N3 C5 H5C 109.5 . . ?
H5A C5 H5C 109.5 . . ?
H5B C5 H5C 109.5 . . ?
N4 C6 H6A 109.5 . . ?
N4 C6 H6B 109.5 . . ?
H6A C6 H6B 109.5 . . ?
N4 C6 H6C 109.5 . . ?
H6A C6 H6C 109.5 . . ?
H6B C6 H6C 109.5 . . ?
N4 C7 H7A 109.5 . . ?
N4 C7 H7B 109.5 . . ?
H7A C7 H7B 109.5 . . ?
N4 C7 H7C 109.5 . . ?
H7A C7 H7C 109.5 . . ?
H7B C7 H7C 109.5 . . ?
C13 C8 C9 119.64(11) . . ?
C13 C8 N1 120.36(10) . . ?
C9 C8 N1 119.99(11) . . ?
C10 C9 C8 118.72(12) . . ?
C10 C9 C17 117.19(11) . . ?
C8 C9 C17 124.08(11) . . ?
C11 C10 C9 121.77(12) . . ?
C11 C10 H10 119.1 . . ?
C9 C10 H10 119.1 . . ?
C12 C11 C10 119.06(12) . . ?
C12 C11 H11 120.5 . . ?
C10 C11 H11 120.5 . . ?
C11 C12 C13 121.69(12) . . ?
C11 C12 H12 119.2 . . ?
C13 C12 H12 119.2 . . ?
C12 C13 C8 118.95(11) . . ?
C12 C13 C14 116.91(11) . . ?
C8 C13 C14 124.13(11) . . ?
C13 C14 C16 110.29(11) . . ?
C13 C14 C15 111.42(11) . . ?
C16 C14 C15 110.18(11) . . ?
C13 C14 H14 108.3 . . ?
C16 C14 H14 108.3 . . ?
C15 C14 H14 108.3 . . ?
C14 C15 H15A 109.5 . . ?
C14 C15 H15B 109.5 . . ?
H15A C15 H15B 109.5 . . ?
C14 C15 H15C 109.5 . . ?
H15A C15 H15C 109.5 . . ?
H15B C15 H15C 109.5 . . ?
C14 C16 H16A 109.5 . . ?
C14 C16 H16B 109.5 . . ?
H16A C16 H16B 109.5 . . ?
C14 C16 H16C 109.5 . . ?
H16A C16 H16C 109.5 . . ?
H16B C16 H16C 109.5 . . ?
C9 C17 C19 111.53(11) . . ?
C9 C17 C18 110.85(12) . . ?
C19 C17 C18 109.58(11) . . ?
C9 C17 H17 108.3 . . ?
C19 C17 H17 108.3 . . ?
C18 C17 H17 108.3 . . ?
C17 C18 H18A 109.5 . . ?
C17 C18 H18B 109.5 . . ?
H18A C18 H18B 109.5 . . ?
C17 C18 H18C 109.5 . . ?
H18A C18 H18C 109.5 . . ?
H18B C18 H18C 109.5 . . ?
C17 C19 H19A 109.5 . . ?
C17 C19 H19B 109.5 . . ?
H19A C19 H19B 109.5 . . ?
C17 C19 H19C 109.5 . . ?
H19A C19 H19C 109.5 . . ?
H19B C19 H19C 109.5 . . ?
C25 C20 C21 120.27(11) . . ?
C25 C20 N2 121.00(10) . . ?
C21 C20 N2 118.35(10) . . ?
C22 C21 C20 118.78(11) . . ?
C22 C21 C29 117.53(11) . . ?
C20 C21 C29 123.61(11) . . ?
C23 C22 C21 121.49(12) . . ?
C23 C22 H22 119.3 . . ?
C21 C22 H22 119.3 . . ?
C22 C23 C24 119.21(12) . . ?
C22 C23 H23 120.4 . . ?
C24 C23 H23 120.4 . . ?
C23 C24 C25 122.29(12) . . ?
C23 C24 H24 118.9 . . ?
C25 C24 H24 118.9 . . ?
C24 C25 C20 117.89(11) . . ?
C24 C25 C26 116.79(11) . . ?
C20 C25 C26 125.31(11) . . ?
C25 C26 C28 112.03(11) . . ?
C25 C26 C27 110.08(11) . . ?
C28 C26 C27 109.21(11) . . ?
C25 C26 H26 108.5 . . ?
C28 C26 H26 108.5 . . ?
C27 C26 H26 108.5 . . ?
C26 C27 H27A 109.5 . . ?
C26 C27 H27B 109.5 . . ?
H27A C27 H27B 109.5 . . ?
C26 C27 H27C 109.5 . . ?
H27A C27 H27C 109.5 . . ?
H27B C27 H27C 109.5 . . ?
C26 C28 H28A 109.5 . . ?
C26 C28 H28B 109.5 . . ?
H28A C28 H28B 109.5 . . ?
C26 C28 H28C 109.5 . . ?
H28A C28 H28C 109.5 . . ?
H28B C28 H28C 109.5 . . ?
C21 C29 C31 112.06(11) . . ?
C21 C29 C30 110.46(11) . . ?
C31 C29 C30 109.64(11) . . ?
C21 C29 H29 108.2 . . ?
C31 C29 H29 108.2 . . ?
C30 C29 H29 108.2 . . ?
C29 C30 H30A 109.5 . . ?
C29 C30 H30B 109.5 . . ?
H30A C30 H30B 109.5 . . ?
C29 C30 H30C 109.5 . . ?
H30A C30 H30C 109.5 . . ?
H30B C30 H30C 109.5 . . ?
C29 C31 H31A 109.5 . . ?
C29 C31 H31B 109.5 . . ?
H31A C31 H31B 109.5 . . ?
C29 C31 H31C 109.5 . . ?
H31A C31 H31C 109.5 . . ?
H31B C31 H31C 109.5 . . ?
Si2 C32 H32A 109.5 . . ?
Si2 C32 H32B 109.5 . . ?
H32A C32 H32B 109.5 . . ?
Si2 C32 H32C 109.5 . . ?
H32A C32 H32C 109.5 . . ?
H32B C32 H32C 109.5 . . ?
Si2 C33 H33A 109.5 . . ?
Si2 C33 H33B 109.5 . . ?
H33A C33 H33B 109.5 . . ?
Si2 C33 H33C 109.5 . . ?
H33A C33 H33C 109.5 . . ?
H33B C33 H33C 109.5 . . ?
Si2 C34 H34A 109.5 . . ?
Si2 C34 H34B 109.5 . . ?
H34A C34 H34B 109.5 . . ?
Si2 C34 H34C 109.5 . . ?
H34A C34 H34C 109.5 . . ?
H34B C34 H34C 109.5 . . ?
Si3 C35 H35A 109.5 . . ?
Si3 C35 H35B 109.5 . . ?
H35A C35 H35B 109.5 . . ?
Si3 C35 H35C 109.5 . . ?
H35A C35 H35C 109.5 . . ?
H35B C35 H35C 109.5 . . ?
Si3 C36 H36A 109.5 . . ?
Si3 C36 H36B 109.5 . . ?
H36A C36 H36B 109.5 . . ?
Si3 C36 H36C 109.5 . . ?
H36A C36 H36C 109.5 . . ?
H36B C36 H36C 109.5 . . ?
Si3 C37 H37A 109.5 . . ?
Si3 C37 H37B 109.5 . . ?
H37A C37 H37B 109.5 . . ?
Si3 C37 H37C 109.5 . . ?
H37A C37 H37C 109.5 . . ?
H37B C37 H37C 109.5 . . ?

loop_
_geom_bond_atom_site_label_1
_geom_bond_atom_site_label_2
_geom_bond_distance
_geom_bond_site_symmetry_2
_geom_bond_publ_flag
P1 Si3 2.2317(5) . ?
P1 Si2 2.2442(5) . ?
P1 Si1 2.3674(4) . ?
Si1 N1 1.8313(10) . ?
Si1 N2 1.9014(10) . ?
Si2 C34 1.8732(15) . ?
Si2 C33 1.8802(15) . ?
Si2 C32 1.8804(15) . ?
Si3 C36 1.8745(15) . ?
Si3 C37 1.8763(15) . ?
Si3 C35 1.8811(15) . ?
N1 C1 1.3782(15) . ?
N1 C8 1.4548(15) . ?
N2 C3 1.3422(15) . ?
N2 C20 1.4496(15) . ?
N3 C1 1.3589(15) . ?
N3 C4 1.4554(17) . ?
N3 C5 1.4588(16) . ?
N4 C3 1.3899(16) . ?
N4 C7 1.4586(17) . ?
N4 C6 1.4602(16) . ?
C1 C2 1.3957(17) . ?
C2 C3 1.4208(17) . ?
C2 H2 0.9500 . ?
C4 H4A 0.9800 . ?
C4 H4B 0.9800 . ?
C4 H4C 0.9800 . ?
C5 H5A 0.9800 . ?
C5 H5B 0.9800 . ?
C5 H5C 0.9800 . ?
C6 H6A 0.9800 . ?
C6 H6B 0.9800 . ?
C6 H6C 0.9800 . ?
C7 H7A 0.9800 . ?
C7 H7B 0.9800 . ?
C7 H7C 0.9800 . ?
C8 C13 1.4098(17) . ?
C8 C9 1.4133(17) . ?
C9 C10 1.3985(18) . ?
C9 C17 1.5172(17) . ?
C10 C11 1.3801(19) . ?
C10 H10 0.9500 . ?
C11 C12 1.3783(19) . ?
C11 H11 0.9500 . ?
C12 C13 1.3987(17) . ?
C12 H12 0.9500 . ?
C13 C14 1.5178(17) . ?
C14 C16 1.5363(18) . ?
C14 C15 1.5398(18) . ?
C14 H14 1.0000 . ?
C15 H15A 0.9800 . ?
C15 H15B 0.9800 . ?
C15 H15C 0.9800 . ?
C16 H16A 0.9800 . ?
C16 H16B 0.9800 . ?
C16 H16C 0.9800 . ?
C17 C19 1.5312(19) . ?
C17 C18 1.5345(19) . ?
C17 H17 1.0000 . ?
C18 H18A 0.9800 . ?
C18 H18B 0.9800 . ?
C18 H18C 0.9800 . ?
C19 H19A 0.9800 . ?
C19 H19B 0.9800 . ?
C19 H19C 0.9800 . ?
C20 C25 1.4148(17) . ?
C20 C21 1.4170(17) . ?
C21 C22 1.3951(17) . ?
C21 C29 1.5218(17) . ?
C22 C23 1.3807(19) . ?
C22 H22 0.9500 . ?
C23 C24 1.3811(19) . ?
C23 H23 0.9500 . ?
C24 C25 1.3986(17) . ?
C24 H24 0.9500 . ?
C25 C26 1.5253(17) . ?
C26 C28 1.5328(18) . ?
C26 C27 1.5394(18) . ?
C26 H26 1.0000 . ?
C27 H27A 0.9800 . ?
C27 H27B 0.9800 . ?
C27 H27C 0.9800 . ?
C28 H28A 0.9800 . ?
C28 H28B 0.9800 . ?
C28 H28C 0.9800 . ?
C29 C31 1.5321(18) . ?
C29 C30 1.5374(18) . ?
C29 H29 1.0000 . ?
C30 H30A 0.9800 . ?
C30 H30B 0.9800 . ?
C30 H30C 0.9800 . ?
C31 H31A 0.9800 . ?
C31 H31B 0.9800 . ?
C31 H31C 0.9800 . ?
C32 H32A 0.9800 . ?
C32 H32B 0.9800 . ?
C32 H32C 0.9800 . ?
C33 H33A 0.9800 . ?
C33 H33B 0.9800 . ?
C33 H33C 0.9800 . ?
C34 H34A 0.9800 . ?
C34 H34B 0.9800 . ?
C34 H34C 0.9800 . ?
C35 H35A 0.9800 . ?
C35 H35B 0.9800 . ?
C35 H35C 0.9800 . ?
C36 H36A 0.9800 . ?
C36 H36B 0.9800 . ?
C36 H36C 0.9800 . ?
C37 H37A 0.9800 . ?
C37 H37B 0.9800 . ?
C37 H37C 0.9800 . ?

loop_
_geom_torsion_atom_site_label_1
_geom_torsion_atom_site_label_2
_geom_torsion_atom_site_label_3
_geom_torsion_atom_site_label_4
_geom_torsion
_geom_torsion_site_symmetry_1
_geom_torsion_site_symmetry_2
_geom_torsion_site_symmetry_3
_geom_torsion_site_symmetry_4
_geom_torsion_publ_flag
N2 Si1 N1 C1 45.55(9) . . . . ?
P1 Si1 N1 C1 -47.35(9) . . . . ?
N2 Si1 N1 C8 -117.58(9) . . . . ?
P1 Si1 N1 C8 149.52(8) . . . . ?
C4 N3 C1 N1 -20.20(18) . . . . ?
C5 N3 C1 N1 169.07(12) . . . . ?
C4 N3 C1 C2 164.17(12) . . . . ?
C5 N3 C1 C2 -6.56(19) . . . . ?
C8 N1 C1 N3 -42.81(16) . . . . ?
Si1 N1 C1 N3 154.16(9) . . . . ?
C8 N1 C1 C2 132.81(12) . . . . ?
Si1 N1 C1 C2 -30.23(15) . . . . ?
N3 C1 C2 C3 161.60(12) . . . . ?
N1 C1 C2 C3 -13.98(18) . . . . ?
C20 N2 C3 N4 -16.61(17) . . . . ?
Si1 N2 C3 N4 178.98(8) . . . . ?
C20 N2 C3 C2 164.01(11) . . . . ?
Si1 N2 C3 C2 -0.40(15) . . . . ?
C7 N4 C3 N2 -50.61(16) . . . . ?
C6 N4 C3 N2 169.70(11) . . . . ?
C7 N4 C3 C2 128.78(12) . . . . ?
C6 N4 C3 C2 -10.91(17) . . . . ?
C1 C2 C3 N2 30.28(18) . . . . ?
C1 C2 C3 N4 -149.11(12) . . . . ?
C1 N1 C8 C13 129.02(12) . . . . ?
Si1 N1 C8 C13 -67.85(13) . . . . ?
C1 N1 C8 C9 -52.35(15) . . . . ?
Si1 N1 C8 C9 110.77(11) . . . . ?
C13 C8 C9 C10 -4.18(17) . . . . ?
N1 C8 C9 C10 177.18(10) . . . . ?
C13 C8 C9 C17 174.79(11) . . . . ?
N1 C8 C9 C17 -3.84(17) . . . . ?
C8 C9 C10 C11 4.08(19) . . . . ?
C17 C9 C10 C11 -174.96(12) . . . . ?
C9 C10 C11 C12 -0.8(2) . . . . ?
C10 C11 C12 C13 -2.4(2) . . . . ?
C11 C12 C13 C8 2.21(19) . . . . ?
C11 C12 C13 C14 -177.03(12) . . . . ?
C9 C8 C13 C12 1.14(17) . . . . ?
N1 C8 C13 C12 179.78(10) . . . . ?
C9 C8 C13 C14 -179.67(11) . . . . ?
N1 C8 C13 C14 -1.04(17) . . . . ?
C12 C13 C14 C16 -66.88(14) . . . . ?
C8 C13 C14 C16 113.93(13) . . . . ?
C12 C13 C14 C15 55.81(15) . . . . ?
C8 C13 C14 C15 -123.38(13) . . . . ?
C10 C9 C17 C19 54.53(15) . . . . ?
C8 C9 C17 C19 -124.46(13) . . . . ?
C10 C9 C17 C18 -67.87(15) . . . . ?
C8 C9 C17 C18 113.15(13) . . . . ?
C3 N2 C20 C25 -57.77(16) . . . . ?
Si1 N2 C20 C25 107.85(11) . . . . ?
C3 N2 C20 C21 129.23(12) . . . . ?
Si1 N2 C20 C21 -65.15(12) . . . . ?
C25 C20 C21 C22 -2.67(17) . . . . ?
N2 C20 C21 C22 170.38(10) . . . . ?
C25 C20 C21 C29 174.07(11) . . . . ?
N2 C20 C21 C29 -12.88(17) . . . . ?
C20 C21 C22 C23 1.60(19) . . . . ?
C29 C21 C22 C23 -175.34(12) . . . . ?
C21 C22 C23 C24 1.0(2) . . . . ?
C22 C23 C24 C25 -2.5(2) . . . . ?
C23 C24 C25 C20 1.44(19) . . . . ?
C23 C24 C25 C26 -179.66(12) . . . . ?
C21 C20 C25 C24 1.19(17) . . . . ?
N2 C20 C25 C24 -171.67(11) . . . . ?
C21 C20 C25 C26 -177.60(11) . . . . ?
N2 C20 C25 C26 9.54(18) . . . . ?
C24 C25 C26 C28 54.13(15) . . . . ?
C20 C25 C26 C28 -127.06(13) . . . . ?
C24 C25 C26 C27 -67.59(14) . . . . ?
C20 C25 C26 C27 111.21(13) . . . . ?
C22 C21 C29 C31 -60.91(15) . . . . ?
C20 C21 C29 C31 122.31(13) . . . . ?
C22 C21 C29 C30 61.65(14) . . . . ?
C20 C21 C29 C30 -115.13(13) . . . . ?
